data_4001891
loop_
_publ_author_name
'Chen, Guo'
'Sasabe, Hisahiro'
'Sasaki, Yusuke'
'Katagiri, Hiroshi'
'Wang, Xiao-Feng'
'Sano, Takeshi'
'Hong, Ziruo'
'Yang, Yang'
'Kido, Junji'

_publ_section_title
;
 A Series of Squaraine Dyes: Effects of Side Chain and the Number of
 Hydroxyl Groups on Material Properties and Photovoltaic Performance
;
_journal_issue 3
_journal_name_full 'Chemistry of Materials'
_journal_page_first 1356
_journal_paper_doi 10.1021/cm4034929
_journal_volume 26
_journal_year 2014
_chemical_formula_moiety 'C32 H44 N2 O2'
_chemical_formula_sum 'C32 H44 N2 O2'
_chemical_formula_weight 488.69
_chemical_name_systematic
; 
 ? 
;
_space_group_IT_number 14
_symmetry_cell_setting monoclinic
_symmetry_space_group_name_Hall '-P 2ybc'
_symmetry_space_group_name_H-M 'P 1 21/c 1'
_atom_sites_solution_hydrogens geom
_atom_sites_solution_primary direct
_atom_sites_solution_secondary difmap
_audit_creation_method SHELXL-97
_cell_angle_alpha 90.00
_cell_angle_beta 116.2340(10)
_cell_angle_gamma 90.00
_cell_formula_units_Z 2
_cell_length_a 8.9784(2)
_cell_length_b 19.4936(4)
_cell_length_c 8.8957(2)
_cell_measurement_reflns_used 14142
_cell_measurement_temperature 93
_cell_measurement_theta_max 68.225
_cell_measurement_theta_min 4.535
_cell_volume 1396.57(5)
_computing_cell_refinement 'PROCESS-AUTO (Rigaku, 1998)'
_computing_data_collection 'PROCESS-AUTO (Rigaku, 1998)'
_computing_data_reduction 'CrystalStructure (Rigaku/MSC, 2003)'
_computing_molecular_graphics 'ORTEPIII (Burnett & Johnson, 1996) and PLATON (Spek, 2009)'
_computing_publication_material 'Yadokari-XG 2009 (Wakita, 2001, Kabuto et al., 2009)'
_computing_structure_refinement 'SHELXL97 (Sheldrick, 2008)'
_computing_structure_solution 'SHELXS97 (Sheldrick, 2008)'
_diffrn_ambient_temperature 93
_diffrn_measured_fraction_theta_full 0.997
_diffrn_measured_fraction_theta_max 0.997
_diffrn_measurement_device_type 'Rigaku RAXIS-RAPID'
_diffrn_measurement_method \w
_diffrn_radiation_monochromator graphite
_diffrn_radiation_source 'rotating anode'
_diffrn_radiation_type CuK\a
_diffrn_radiation_wavelength 1.54187
_diffrn_reflns_av_R_equivalents 0.0329
_diffrn_reflns_av_sigmaI/netI 0.0207
_diffrn_reflns_limit_h_max 10
_diffrn_reflns_limit_h_min -10
_diffrn_reflns_limit_k_max 23
_diffrn_reflns_limit_k_min -22
_diffrn_reflns_limit_l_max 10
_diffrn_reflns_limit_l_min -10
_diffrn_reflns_number 15898
_diffrn_reflns_theta_full 68.23
_diffrn_reflns_theta_max 68.23
_diffrn_reflns_theta_min 4.54
_exptl_absorpt_coefficient_mu 0.553
_exptl_absorpt_correction_T_max 1.0000
_exptl_absorpt_correction_T_min 0.8405
_exptl_absorpt_correction_type multi-scan
_exptl_absorpt_process_details '(ABSCOR; Higashi, 1995)'
_exptl_crystal_colour blue
_exptl_crystal_density_diffrn 1.162
_exptl_crystal_density_method 'not measured'
_exptl_crystal_description prism
_exptl_crystal_F_000 532
_exptl_crystal_size_max 0.30
_exptl_crystal_size_mid 0.20
_exptl_crystal_size_min 0.10
_refine_diff_density_max 0.182
_refine_diff_density_min -0.287
_refine_diff_density_rms 0.051
_refine_ls_extinction_method none
_refine_ls_goodness_of_fit_ref 1.079
_refine_ls_hydrogen_treatment constr
_refine_ls_matrix_type full
_refine_ls_number_parameters 165
_refine_ls_number_reflns 2551
_refine_ls_number_restraints 0
_refine_ls_restrained_S_all 1.079
_refine_ls_R_factor_all 0.0413
_refine_ls_R_factor_gt 0.0382
_refine_ls_shift/su_max 0.000
_refine_ls_shift/su_mean 0.000
_refine_ls_structure_factor_coef Fsqd
_refine_ls_weighting_details 'calc w=1/[\s^2^(Fo^2^)+(0.0493P)^2^+0.4104P] where P=(Fo^2^+2Fc^2^)/3'
_refine_ls_weighting_scheme calc
_refine_ls_wR_factor_gt 0.0950
_refine_ls_wR_factor_ref 0.0978
_reflns_number_gt 2329
_reflns_number_total 2551
_reflns_threshold_expression >2sigma(I)
_cod_data_source_file cm4034929_si_004.cif
_cod_data_source_block sq
_cod_depositor_comments
;
The following automatic conversions were performed:

'_symmetry_cell_setting' value 'Monoclinic' changed to 'monoclinic'
according to
/usr/data/users/saulius/automatic-downloads/current/ACS/lib/dictionaries/cif_core.dic
dictionary named 'cif_core.dic' version 2.4.2 from 2011-04-26.

Automatic conversion script
Id: cif_fix_values 2281 2013-09-26 08:29:07Z andrius 
;
_cod_original_sg_symbol_H-M 'P 21/c'
_cod_database_code 4001891

loop_
_symmetry_equiv_pos_as_xyz
'x, y, z'
'-x, y+1/2, -z+1/2'
'-x, -y, -z'
'x, -y-1/2, z-1/2'

loop_
_atom_site_label
_atom_site_type_symbol
_atom_site_fract_x
_atom_site_fract_y
_atom_site_fract_z
_atom_site_U_iso_or_equiv
_atom_site_adp_type
_atom_site_occupancy
_atom_site_symmetry_multiplicity
_atom_site_calc_flag
_atom_site_refinement_flags
O1 O 0.15886(10) -0.07870(4) -0.05083(11) 0.0237(2) Uani 1 1 d .
C1 C 0.07283(13) -0.03591(6) -0.02328(13) 0.0171(2) Uani 1 1 d .
C2 C 0.09425(14) 0.03585(6) 0.03173(13) 0.0167(2) Uani 1 1 d .
C3 C 0.22064(13) 0.08510(6) 0.07506(13) 0.0162(2) Uani 1 1 d .
C4 C 0.37295(13) 0.07032(6) 0.07101(13) 0.0168(2) Uani 1 1 d .
H4 H 0.3894 0.0261 0.0358 0.020 Uiso 1 1 calc R
C5 C 0.49738(13) 0.11790(6) 0.11638(13) 0.0171(2) Uani 1 1 d .
H5 H 0.5988 0.1061 0.1136 0.021 Uiso 1 1 calc R
C6 C 0.47650(13) 0.18517(6) 0.16783(13) 0.0161(2) Uani 1 1 d .
C7 C 0.32195(13) 0.20012(6) 0.17016(14) 0.0176(2) Uani 1 1 d .
H7 H 0.3036 0.2445 0.2027 0.021 Uiso 1 1 calc R
C8 C 0.19995(13) 0.15166(6) 0.12642(13) 0.0175(2) Uani 1 1 d .
H8 H 0.0989 0.1629 0.1306 0.021 Uiso 1 1 calc R
N1 N 0.59794(11) 0.23329(5) 0.21412(11) 0.0173(2) Uani 1 1 d .
C9 C 0.57140(14) 0.30316(6) 0.25939(14) 0.0184(3) Uani 1 1 d .
H9 H 0.6806 0.3253 0.3239 0.022 Uiso 1 1 calc R
H9A H 0.5149 0.3005 0.3328 0.022 Uiso 1 1 calc R
C10 C 0.46804(14) 0.34749(6) 0.10767(14) 0.0196(3) Uani 1 1 d .
H10 H 0.3581 0.3258 0.0436 0.024 Uiso 1 1 calc R
H10A H 0.5239 0.3501 0.0336 0.024 Uiso 1 1 calc R
C11 C 0.44391(15) 0.41977(6) 0.15842(14) 0.0220(3) Uani 1 1 d .
H11 H 0.5529 0.4432 0.2110 0.026 Uiso 1 1 calc R
H11A H 0.4006 0.4168 0.2431 0.026 Uiso 1 1 calc R
C12 C 0.32474(16) 0.46247(6) 0.01061(16) 0.0289(3) Uani 1 1 d .
H12 H 0.3644 0.4640 -0.0758 0.043 Uiso 1 1 calc R
H12A H 0.3192 0.5092 0.0486 0.043 Uiso 1 1 calc R
H12B H 0.2140 0.4417 -0.0360 0.043 Uiso 1 1 calc R
C13 C 0.75822(13) 0.22197(6) 0.21159(14) 0.0187(3) Uani 1 1 d .
H13 H 0.7871 0.2632 0.1648 0.022 Uiso 1 1 calc R
H13A H 0.7478 0.1829 0.1366 0.022 Uiso 1 1 calc R
C14 C 0.89856(14) 0.20718(6) 0.38493(14) 0.0211(3) Uani 1 1 d .
H14 H 1.0052 0.2070 0.3772 0.025 Uiso 1 1 calc R
H14A H 0.9033 0.2447 0.4618 0.025 Uiso 1 1 calc R
C15 C 0.87997(15) 0.13926(6) 0.45928(15) 0.0238(3) Uani 1 1 d .
H15 H 0.8831 0.1013 0.3867 0.029 Uiso 1 1 calc R
H15A H 0.7703 0.1381 0.4606 0.029 Uiso 1 1 calc R
C16 C 1.01548(17) 0.12769(7) 0.63695(16) 0.0330(3) Uani 1 1 d .
H16 H 1.1245 0.1294 0.6368 0.049 Uiso 1 1 calc R
H16A H 1.0000 0.0827 0.6771 0.049 Uiso 1 1 calc R
H16B H 1.0090 0.1636 0.7110 0.049 Uiso 1 1 calc R

loop_
_atom_site_aniso_label
_atom_site_aniso_U_11
_atom_site_aniso_U_22
_atom_site_aniso_U_33
_atom_site_aniso_U_23
_atom_site_aniso_U_13
_atom_site_aniso_U_12
O1 0.0202(4) 0.0194(4) 0.0341(5) -0.0040(3) 0.0144(4) 0.0014(3)
C1 0.0159(5) 0.0173(6) 0.0175(5) 0.0006(4) 0.0067(4) -0.0003(4)
C2 0.0170(5) 0.0171(6) 0.0156(5) 0.0024(4) 0.0068(4) 0.0014(4)
C3 0.0172(5) 0.0159(6) 0.0151(5) 0.0020(4) 0.0068(4) 0.0004(4)
C4 0.0181(6) 0.0149(6) 0.0168(5) 0.0006(4) 0.0072(4) 0.0016(4)
C5 0.0164(5) 0.0172(6) 0.0182(5) 0.0010(4) 0.0080(4) 0.0010(4)
C6 0.0172(5) 0.0164(6) 0.0134(5) 0.0015(4) 0.0055(4) -0.0008(4)
C7 0.0194(6) 0.0152(6) 0.0181(5) 0.0002(4) 0.0083(4) 0.0018(4)
C8 0.0160(5) 0.0182(6) 0.0182(5) 0.0027(4) 0.0077(4) 0.0029(4)
N1 0.0167(5) 0.0148(5) 0.0202(5) -0.0011(4) 0.0080(4) -0.0015(4)
C9 0.0199(6) 0.0151(6) 0.0196(6) -0.0025(4) 0.0082(5) -0.0027(4)
C10 0.0228(6) 0.0173(6) 0.0191(6) -0.0008(4) 0.0095(5) -0.0018(4)
C11 0.0263(6) 0.0178(6) 0.0210(6) -0.0005(4) 0.0097(5) -0.0007(5)
C12 0.0334(7) 0.0215(6) 0.0287(7) 0.0023(5) 0.0109(6) 0.0021(5)
C13 0.0179(6) 0.0189(6) 0.0213(6) -0.0013(4) 0.0105(5) -0.0037(4)
C14 0.0159(6) 0.0245(6) 0.0225(6) -0.0042(5) 0.0080(5) -0.0024(4)
C15 0.0220(6) 0.0262(7) 0.0220(6) 0.0000(5) 0.0086(5) 0.0024(5)
C16 0.0297(7) 0.0387(8) 0.0252(7) 0.0009(5) 0.0073(5) 0.0105(6)

loop_
_atom_type_symbol
_atom_type_description
_atom_type_scat_dispersion_real
_atom_type_scat_dispersion_imag
_atom_type_scat_source
C C 0.0181 0.0091 'International Tables Vol C Tables 4.2.6.8 and 6.1.1.4'
H H 0.0000 0.0000 'International Tables Vol C Tables 4.2.6.8 and 6.1.1.4'
N N 0.0311 0.0180 'International Tables Vol C Tables 4.2.6.8 and 6.1.1.4'
O O 0.0492 0.0322 'International Tables Vol C Tables 4.2.6.8 and 6.1.1.4'

loop_
_geom_angle_atom_site_label_1
_geom_angle_atom_site_label_2
_geom_angle_atom_site_label_3
_geom_angle
_geom_angle_site_symmetry_3
O1 C1 C2 135.28(10) .
O1 C1 C2 134.91(10) 3
C2 C1 C2 89.81(9) 3
C3 C2 C1 135.63(10) .
C3 C2 C1 134.17(10) 3
C1 C2 C1 90.20(9) 3
C2 C3 C4 121.81(10) .
C2 C3 C8 120.68(10) .
C4 C3 C8 117.51(10) .
C5 C4 C3 121.81(10) .
C5 C4 H4 119.1 .
C3 C4 H4 119.1 .
C4 C5 C6 120.74(10) .
C4 C5 H5 119.6 .
C6 C5 H5 119.6 .
N1 C6 C7 120.70(10) .
N1 C6 C5 122.02(10) .
C7 C6 C5 117.28(10) .
C8 C7 C6 121.13(10) .
C8 C7 H7 119.4 .
C6 C7 H7 119.4 .
C7 C8 C3 121.52(10) .
C7 C8 H8 119.2 .
C3 C8 H8 119.2 .
C6 N1 C13 123.63(9) .
C6 N1 C9 121.20(9) .
C13 N1 C9 115.03(9) .
N1 C9 C10 113.08(9) .
N1 C9 H9 109.0 .
C10 C9 H9 109.0 .
N1 C9 H9A 109.0 .
C10 C9 H9A 109.0 .
H9 C9 H9A 107.8 .
C9 C10 C11 111.88(9) .
C9 C10 H10 109.2 .
C11 C10 H10 109.2 .
C9 C10 H10A 109.2 .
C11 C10 H10A 109.2 .
H10 C10 H10A 107.9 .
C10 C11 C12 112.76(10) .
C10 C11 H11 109.0 .
C12 C11 H11 109.0 .
C10 C11 H11A 109.0 .
C12 C11 H11A 109.0 .
H11 C11 H11A 107.8 .
C11 C12 H12 109.5 .
C11 C12 H12A 109.5 .
H12 C12 H12A 109.5 .
C11 C12 H12B 109.5 .
H12 C12 H12B 109.5 .
H12A C12 H12B 109.5 .
N1 C13 C14 112.98(9) .
N1 C13 H13 109.0 .
C14 C13 H13 109.0 .
N1 C13 H13A 109.0 .
C14 C13 H13A 109.0 .
H13 C13 H13A 107.8 .
C15 C14 C13 113.77(9) .
C15 C14 H14 108.8 .
C13 C14 H14 108.8 .
C15 C14 H14A 108.8 .
C13 C14 H14A 108.8 .
H14 C14 H14A 107.7 .
C14 C15 C16 112.84(11) .
C14 C15 H15 109.0 .
C16 C15 H15 109.0 .
C14 C15 H15A 109.0 .
C16 C15 H15A 109.0 .
H15 C15 H15A 107.8 .
C15 C16 H16 109.5 .
C15 C16 H16A 109.5 .
H16 C16 H16A 109.5 .
C15 C16 H16B 109.5 .
H16 C16 H16B 109.5 .
H16A C16 H16B 109.5 .

loop_
_geom_bond_atom_site_label_1
_geom_bond_atom_site_label_2
_geom_bond_distance
_geom_bond_site_symmetry_2
O1 C1 1.2328(14) .
C1 C2 1.4662(16) .
C1 C2 1.4685(15) 3
C2 C3 1.4041(15) .
C2 C1 1.4684(15) 3
C3 C4 1.4135(15) .
C3 C8 1.4148(15) .
C4 C5 1.3686(15) .
C4 H4 0.9500 .
C5 C6 1.4283(15) .
C5 H5 0.9500 .
C6 N1 1.3570(14) .
C6 C7 1.4270(15) .
C7 C8 1.3663(15) .
C7 H7 0.9500 .
C8 H8 0.9500 .
N1 C13 1.4658(14) .
N1 C9 1.4692(14) .
C9 C10 1.5239(16) .
C9 H9 0.9900 .
C9 H9A 0.9900 .
C10 C11 1.5240(15) .
C10 H10 0.9900 .
C10 H10A 0.9900 .
C11 C12 1.5241(17) .
C11 H11 0.9900 .
C11 H11A 0.9900 .
C12 H12 0.9800 .
C12 H12A 0.9800 .
C12 H12B 0.9800 .
C13 C14 1.5267(16) .
C13 H13 0.9900 .
C13 H13A 0.9900 .
C14 C15 1.5218(17) .
C14 H14 0.9900 .
C14 H14A 0.9900 .
C15 C16 1.5261(17) .
C15 H15 0.9900 .
C15 H15A 0.9900 .
C16 H16 0.9800 .
C16 H16A 0.9800 .
C16 H16B 0.9800 .

loop_
_geom_torsion_atom_site_label_1
_geom_torsion_atom_site_label_2
_geom_torsion_atom_site_label_3
_geom_torsion_atom_site_label_4
_geom_torsion
_geom_torsion_site_symmetry_1
_geom_torsion_site_symmetry_4
O1 C1 C2 C3 0.2(2) . .
C2 C1 C2 C3 -179.95(16) 3 .
O1 C1 C2 C1 -179.89(16) . 3
C2 C1 C2 C1 0.0 3 3
C1 C2 C3 C4 0.20(19) . .
C1 C2 C3 C4 -179.73(11) 3 .
C1 C2 C3 C8 -179.13(11) . .
C1 C2 C3 C8 0.93(18) 3 .
C2 C3 C4 C5 -178.70(10) . .
C8 C3 C4 C5 0.65(16) . .
C3 C4 C5 C6 -0.84(16) . .
C4 C5 C6 N1 179.73(10) . .
C4 C5 C6 C7 0.20(15) . .
N1 C6 C7 C8 -178.91(10) . .
C5 C6 C7 C8 0.62(16) . .
C6 C7 C8 C3 -0.82(16) . .
C2 C3 C8 C7 179.55(10) . .
C4 C3 C8 C7 0.18(16) . .
C7 C6 N1 C13 -178.74(10) . .
C5 C6 N1 C13 1.75(16) . .
C7 C6 N1 C9 -3.27(15) . .
C5 C6 N1 C9 177.22(9) . .
C6 N1 C9 C10 -77.31(12) . .
C13 N1 C9 C10 98.53(11) . .
N1 C9 C10 C11 -179.50(9) . .
C9 C10 C11 C12 -173.42(10) . .
C6 N1 C13 C14 -101.55(12) . .
C9 N1 C13 C14 82.73(11) . .
N1 C13 C14 C15 66.93(12) . .
C13 C14 C15 C16 -176.31(10) . .
